data_1509880
loop_
_publ_author_name
'Khranenko, S.P.'
'Baidina, I.A.'
'Alekseev, V.I.'
'Belyaev, A.V.'
'Gromilov, S.A.'

_publ_section_title
;
 Configurations of (Pd (N O2)4)2- complex anion. Crystal structure of Ag4
 A2 (M (N O2)4)3 phases (M= Pd, Pt; A= K, Rb)
;
_journal_name_full 'Zhurnal Strukturnoi Khimii (Issue-No. from 1981)'
_journal_page_first 90
_journal_page_last 98
_journal_volume 44
_journal_year 2003
_chemical_formula_sum 'Ag4 K2 N12 O24 Pd3'
_chemical_name_systematic 'Ag4 K2 (Pd (N O2)4)3'
_space_group_IT_number 14
_symmetry_space_group_name_Hall '-P 2yn'
_symmetry_space_group_name_H-M 'P 1 21/n 1'
_cell_angle_alpha 90
_cell_angle_beta 98.984
_cell_angle_gamma 90
_cell_formula_units_Z 2
_cell_length_a 7.2231
_cell_length_b 23.6487
_cell_length_c 7.5677
_cell_volume 1276.832
_citation_journal_id_ASTM ZSTKAI
_cod_data_source_file silver3-x_156.cif
_cod_data_source_block Ag4K2N12O24Pd3
_cod_original_cell_volume 1276.833
_cod_original_sg_symbol_Hall '-P 2ybc (x-z,y,z)'
_cod_database_code 1509880

loop_
_symmetry_equiv_pos_as_xyz
x,y,z
-x+1/2,y+1/2,-z+1/2
-x,-y,-z
x-1/2,-y-1/2,z-1/2

loop_
_atom_site_label
_atom_site_type_symbol
_atom_site_fract_x
_atom_site_fract_y
_atom_site_fract_z
_atom_site_occupancy
_atom_site_U_iso_or_equiv
O6 O-2 0.6632 0.0869 0.2754 1 0.0
Ag2 Ag+1 0.867 0.0271 0.1156 1 0.0
K1 K+1 -0.096 0.1342 0.5833 1 0.0
N2 N+3 0.3013 -0.0049 0.2805 1 0.0
Pd1 Pd+2 0.5 0 0.5 1 0.0
Ag1 Ag+1 0.3896 0.182 -0.181 1 0.0
O5 O-2 0.5876 0.1107 0.0018 1 0.0
N4 N+3 0.6045 0.2298 0.2929 1 0.0
N1 N+3 0.3798 0.0679 0.599 1 0.0
O7 O-2 0.1578 0.2294 0.4446 1 0.0
O2 O-2 0.4621 0.1141 0.5983 1 0.0
O1 O-2 0.2377 0.0641 0.665 1 0.0
O3 O-2 0.1434 -0.0254 0.2895 1 0.0
O8 O-2 0.7668 0.2129 0.3199 1 0.0
N5 N+3 0.2101 0.2342 0.2995 1 0.0
N6 N+3 0.163 0.1224 0.1558 1 0.0
O10 O-2 0.1572 0.2736 0.1992 1 0.0
N3 N+3 0.5689 0.1164 0.16 1 0.0
O9 O-2 0.5788 0.2812 0.2971 1 0.0
Pd2 Pd+2 0.3869 0.1756 0.2286 1 0.0
O12 O-2 0.1157 0.111 -0.0024 1 0.0
O11 O-2 0.0836 0.1021 0.2746 1 0.0
O4 O-2 0.3376 0.0095 0.1332 1 0.0
